data_1509869
loop_
_publ_author_name
'Deibele, S.'
'Jansen, M.'

_publ_section_title
;
 Ag4 Bi2 O5 - ein neues Silberbismutat(III)
;
_journal_name_full 'Zeitschrift fuer Anorganische und Allgemeine Chemie'
_journal_page_first 539
_journal_page_last 542
_journal_paper_doi 10.1002/zaac.19966220325
_journal_volume 622
_journal_year 1996
_chemical_formula_sum 'Ag4 Bi2 O5'
_space_group_IT_number 52
_symmetry_space_group_name_Hall '-P 2a 2bc'
_symmetry_space_group_name_H-M 'P n n a'
_cell_angle_alpha 90
_cell_angle_beta 90
_cell_angle_gamma 90
_cell_formula_units_Z 4
_cell_length_a 14.283
_cell_length_b 5.692
_cell_length_c 8.777
_cell_volume 713.560
_citation_journal_id_ASTM ZAACAB
_cod_data_source_file silver3-x_143.cif
_cod_data_source_block Ag4Bi2O5
_cod_original_cell_volume 713.5599
_cod_database_code 1509869

loop_
_symmetry_equiv_pos_as_xyz
x,y,z
-x+1/2,-y,z
x,-y+1/2,-z+1/2
-x+1/2,y+1/2,-z+1/2
-x,-y,-z
x-1/2,y,-z
-x,y-1/2,z-1/2
x-1/2,-y-1/2,z-1/2

loop_
_atom_site_label
_atom_site_type_symbol
_atom_site_fract_x
_atom_site_fract_y
_atom_site_fract_z
_atom_site_occupancy
_atom_site_U_iso_or_equiv
Ag3 Ag+1 0.9248 0.0063 0.3631 1 0.0
Ag1 Ag+1 0.7477 0.25 0.25 1 0.0
O1 O-2 0.75 0 0.0644 1 0.0
O3 O-2 0.387 0.1308 0.4123 1 0.0
Ag2 Ag+1 0.25 0 0.4323 1 0.0
O2 O-2 0.5451 0.0356 0.1271 1 0.0
Bi1 Bi+3 0.3897 0.0027 0.0849 1 0.0
